data_2228385
loop_
_publ_author_name
'Li, Jiu-Ming'
'Yong, Jian-Ping'
'Huang, Feng-lan'
'Sun, Li-mei'
'Xu, Ling'

_publ_section_title
;
 (<i>Z</i>)-<i>N</i>-[3-(4-Bromobenzoyl)-1,3-thiazolidin-2-ylidene]cyanamide
;
_journal_coeditor_code HG2746
_journal_issue 12
_journal_name_full 'Acta Crystallographica Section E'
_journal_page_first o3206
_journal_paper_doi 10.1107/S1600536810046520
_journal_volume 66
_journal_year 2010
_chemical_formula_iupac 'C11 H8 Br N3 O S'
_chemical_formula_moiety 'C11 H8 Br N3 O S'
_chemical_formula_sum 'C11 H8 Br N3 O S'
_chemical_formula_weight 310.17
_chemical_name_systematic
;
(<i>Z</i>)-<i>N</i>-[3-(4-Bromobenzoyl)-1,3-thiazolidin-2-ylidene]cyanamide
;
_space_group_IT_number 14
_symmetry_cell_setting monoclinic
_symmetry_space_group_name_Hall '-P 2ybc'
_symmetry_space_group_name_H-M 'P 1 21/c 1'
_atom_sites_solution_hydrogens geom
_atom_sites_solution_primary direct
_atom_sites_solution_secondary difmap
_audit_creation_method SHELXL-97
_cell_angle_alpha 90.00
_cell_angle_beta 112.91(3)
_cell_angle_gamma 90.00
_cell_formula_units_Z 4
_cell_length_a 16.579(3)
_cell_length_b 5.6471(11)
_cell_length_c 13.611(3)
_cell_measurement_reflns_used 3665
_cell_measurement_temperature 173(2)
_cell_measurement_theta_max 27.4849
_cell_measurement_theta_min 1.3334
_cell_volume 1173.8(5)
_computing_cell_refinement 'CrystalClear (Rigaku, 2007)'
_computing_data_collection 'CrystalClear (Rigaku, 2007)'
_computing_data_reduction 'CrystalClear (Rigaku, 2007)'
_computing_molecular_graphics 'SHELXTL (Sheldrick, 2008)'
_computing_publication_material 'SHELXTL (Sheldrick, 2008)'
_computing_structure_refinement 'SHELXL97 (Sheldrick, 2008)'
_computing_structure_solution 'SHELXS97 (Sheldrick, 2008)'
_diffrn_ambient_temperature 173(2)
_diffrn_measured_fraction_theta_full 0.999
_diffrn_measured_fraction_theta_max 0.999
_diffrn_measurement_device_type 'Rigaku Mercury CCD/AFC'
_diffrn_measurement_method '\f and \w'
_diffrn_radiation_monochromator 'Graphite Monochromator'
_diffrn_radiation_source 'Sealed Tube'
_diffrn_radiation_type MoK\a
_diffrn_radiation_wavelength 0.71073
_diffrn_reflns_av_R_equivalents 0.0376
_diffrn_reflns_av_sigmaI/netI 0.0291
_diffrn_reflns_limit_h_max 19
_diffrn_reflns_limit_h_min -17
_diffrn_reflns_limit_k_max 6
_diffrn_reflns_limit_k_min -6
_diffrn_reflns_limit_l_max 13
_diffrn_reflns_limit_l_min -16
_diffrn_reflns_number 8232
_diffrn_reflns_theta_full 25.01
_diffrn_reflns_theta_max 25.01
_diffrn_reflns_theta_min 1.33
_diffrn_standards_number 0
_exptl_absorpt_coefficient_mu 3.665
_exptl_absorpt_correction_T_max 0.8101
_exptl_absorpt_correction_T_min 0.4610
_exptl_absorpt_correction_type multi-scan
_exptl_absorpt_process_details '(CrystalClear; Rigaku, 2007)'
_exptl_crystal_colour Colorless
_exptl_crystal_density_diffrn 1.755
_exptl_crystal_density_method 'not measured'
_exptl_crystal_description plate
_exptl_crystal_F_000 616
_exptl_crystal_size_max 0.25
_exptl_crystal_size_mid 0.20
_exptl_crystal_size_min 0.06
_refine_diff_density_max 0.459
_refine_diff_density_min -0.346
_refine_ls_extinction_method none
_refine_ls_goodness_of_fit_ref 1.280
_refine_ls_hydrogen_treatment constr
_refine_ls_matrix_type full
_refine_ls_number_parameters 154
_refine_ls_number_reflns 2067
_refine_ls_number_restraints 0
_refine_ls_restrained_S_all 1.280
_refine_ls_R_factor_all 0.0398
_refine_ls_R_factor_gt 0.0370
_refine_ls_shift/su_max 0.001
_refine_ls_shift/su_mean 0.000
_refine_ls_structure_factor_coef Fsqd
_refine_ls_weighting_details 'calc w=1/[\s^2^(Fo^2^)+(0.0540P)^2^+0.4370P] where P=(Fo^2^+2Fc^2^)/3'
_refine_ls_weighting_scheme calc
_refine_ls_wR_factor_gt 0.1064
_refine_ls_wR_factor_ref 0.1082
_reflns_number_gt 1960
_reflns_number_total 2067
_reflns_threshold_expression I>2sigma(I)
_cod_data_source_file hg2746.cif
_cod_data_source_block I
_cod_original_cell_volume 1173.9(4)
_cod_original_sg_symbol_H-M 'P 21/c'
_cod_database_code 2228385
_cod_database_fobs_code 2228385

loop_
_symmetry_equiv_pos_as_xyz
'x, y, z'
'-x, y+1/2, -z+1/2'
'-x, -y, -z'
'x, -y-1/2, z-1/2'

loop_
_atom_site_type_symbol
_atom_site_label
_atom_site_fract_x
_atom_site_fract_y
_atom_site_fract_z
_atom_site_U_iso_or_equiv
_atom_site_adp_type
_atom_site_calc_flag
_atom_site_refinement_flags
_atom_site_occupancy
_atom_site_disorder_assembly
_atom_site_disorder_group
Br Br1 0.46599(2) 0.71386(7) 0.56642(3) 0.03845(19) Uani d . 1 . .
S S1 0.07775(6) 0.52236(16) 0.83336(8) 0.0307(2) Uani d . 1 . .
O O1 0.26798(18) 1.1823(4) 0.8767(2) 0.0362(6) Uani d . 1 . .
N N1 0.19890(18) 0.8299(5) 0.8536(2) 0.0268(6) Uani d . 1 . .
N N2 0.15701(19) 0.6055(6) 0.6966(2) 0.0316(7) Uani d . 1 . .
N N3 0.0788(2) 0.2687(6) 0.5834(3) 0.0483(10) Uani d . 1 . .
C C1 0.3110(2) 1.0740(6) 0.6926(3) 0.0281(7) Uani d . 1 . .
H H1A 0.2843 1.2215 0.6845 0.034 Uiso calc R 1 . .
C C2 0.3582(2) 1.0153(6) 0.6309(3) 0.0288(8) Uani d . 1 . .
H H2B 0.3614 1.1193 0.5796 0.035 Uiso calc R 1 . .
C C3 0.3999(2) 0.7995(6) 0.6478(3) 0.0267(8) Uani d . 1 . .
C C4 0.3960(2) 0.6399(6) 0.7235(3) 0.0280(8) Uani d . 1 . .
H H4A 0.4261 0.4969 0.7347 0.034 Uiso calc R 1 . .
C C5 0.3469(2) 0.6969(6) 0.7817(3) 0.0274(8) Uani d . 1 . .
H H5A 0.3427 0.5903 0.8315 0.033 Uiso calc R 1 . .
C C6 0.3036(2) 0.9141(6) 0.7661(3) 0.0251(7) Uani d . 1 . .
C C7 0.2562(2) 0.9906(6) 0.8339(3) 0.0276(8) Uani d . 1 . .
C C8 0.1669(2) 0.8942(7) 0.9375(3) 0.0323(8) Uani d . 1 . .
H H8A 0.1231 1.0182 0.9126 0.039 Uiso calc R 1 . .
H H8B 0.2148 0.9492 1.0011 0.039 Uiso calc R 1 . .
C C9 0.1273(2) 0.6690(7) 0.9608(3) 0.0332(8) Uani d . 1 . .
H H9A 0.0837 0.7059 0.9897 0.040 Uiso calc R 1 . .
H H9B 0.1723 0.5702 1.0114 0.040 Uiso calc R 1 . .
C C10 0.1498(2) 0.6544(6) 0.7864(3) 0.0259(7) Uani d . 1 . .
C C11 0.1122(2) 0.4235(7) 0.6401(3) 0.0339(8) Uani d . 1 . .

loop_
_atom_site_aniso_label
_atom_site_aniso_U_11
_atom_site_aniso_U_22
_atom_site_aniso_U_33
_atom_site_aniso_U_12
_atom_site_aniso_U_13
_atom_site_aniso_U_23
Br1 0.0425(3) 0.0437(3) 0.0358(3) -0.00069(16) 0.0225(2) -0.00648(16)
S1 0.0292(5) 0.0296(5) 0.0375(5) -0.0023(4) 0.0175(4) 0.0020(4)
O1 0.0422(15) 0.0270(14) 0.0456(17) -0.0066(11) 0.0239(13) -0.0086(12)
N1 0.0302(16) 0.0262(15) 0.0266(16) -0.0027(12) 0.0139(13) -0.0015(12)
N2 0.0337(16) 0.0340(17) 0.0317(16) -0.0060(13) 0.0178(14) -0.0028(13)
N3 0.039(2) 0.053(2) 0.061(3) -0.0111(17) 0.0277(19) -0.0232(19)
C1 0.0256(17) 0.0238(17) 0.035(2) -0.0017(14) 0.0117(15) 0.0009(15)
C2 0.0318(18) 0.0275(18) 0.0287(19) -0.0046(14) 0.0135(16) 0.0031(14)
C3 0.0254(18) 0.0306(19) 0.0246(19) -0.0041(14) 0.0103(15) -0.0045(14)
C4 0.0283(18) 0.0237(17) 0.0308(19) -0.0007(14) 0.0101(15) -0.0020(14)
C5 0.0295(19) 0.0231(17) 0.0283(19) -0.0017(14) 0.0097(16) 0.0054(14)
C6 0.0236(16) 0.0248(17) 0.0261(18) -0.0061(14) 0.0088(14) -0.0043(14)
C7 0.0258(17) 0.0257(18) 0.0324(19) -0.0002(13) 0.0125(15) 0.0017(14)
C8 0.0360(19) 0.036(2) 0.030(2) -0.0016(16) 0.0185(16) -0.0030(16)
C9 0.0301(19) 0.041(2) 0.032(2) -0.0001(16) 0.0158(17) 0.0038(17)
C10 0.0239(17) 0.0228(16) 0.0311(19) 0.0013(14) 0.0106(15) 0.0031(14)
C11 0.0310(19) 0.035(2) 0.043(2) -0.0043(16) 0.0229(17) -0.0055(18)

loop_
_atom_type_symbol
_atom_type_description
_atom_type_scat_dispersion_real
_atom_type_scat_dispersion_imag
_atom_type_scat_source
C C 0.0033 0.0016 'International Tables Vol C Tables 4.2.6.8 and 6.1.1.4'
H H 0.0000 0.0000 'International Tables Vol C Tables 4.2.6.8 and 6.1.1.4'
N N 0.0061 0.0033 'International Tables Vol C Tables 4.2.6.8 and 6.1.1.4'
O O 0.0106 0.0060 'International Tables Vol C Tables 4.2.6.8 and 6.1.1.4'
S S 0.1246 0.1234 'International Tables Vol C Tables 4.2.6.8 and 6.1.1.4'
Br Br -0.2901 2.4595 'International Tables Vol C Tables 4.2.6.8 and 6.1.1.4'

loop_
_geom_angle_atom_site_label_1
_geom_angle_atom_site_label_2
_geom_angle_atom_site_label_3
_geom_angle_site_symmetry_1
_geom_angle_site_symmetry_3
_geom_angle
_geom_angle_publ_flag
C10 S1 C9 . . 92.05(17) ?
C10 N1 C7 . . 127.0(3) ?
C10 N1 C8 . . 113.1(3) ?
C7 N1 C8 . . 117.3(3) ?
C10 N2 C11 . . 118.3(3) ?
C6 C1 C2 . . 120.5(3) ?
C6 C1 H1A . . 119.7 ?
C2 C1 H1A . . 119.7 ?
C3 C2 C1 . . 118.3(3) ?
C3 C2 H2B . . 120.8 ?
C1 C2 H2B . . 120.8 ?
C2 C3 C4 . . 122.2(3) ?
C2 C3 Br1 . . 119.7(3) ?
C4 C3 Br1 . . 118.1(3) ?
C5 C4 C3 . . 118.9(3) ?
C5 C4 H4A . . 120.5 ?
C3 C4 H4A . . 120.5 ?
C4 C5 C6 . . 120.2(3) ?
C4 C5 H5A . . 119.9 ?
C6 C5 H5A . . 119.9 ?
C1 C6 C5 . . 119.8(3) ?
C1 C6 C7 . . 118.3(3) ?
C5 C6 C7 . . 121.7(3) ?
O1 C7 N1 . . 118.7(3) ?
O1 C7 C6 . . 122.1(3) ?
N1 C7 C6 . . 119.1(3) ?
N1 C8 C9 . . 105.6(3) ?
N1 C8 H8A . . 110.6 ?
C9 C8 H8A . . 110.6 ?
N1 C8 H8B . . 110.6 ?
C9 C8 H8B . . 110.6 ?
H8A C8 H8B . . 108.7 ?
C8 C9 S1 . . 104.8(3) ?
C8 C9 H9A . . 110.8 ?
S1 C9 H9A . . 110.8 ?
C8 C9 H9B . . 110.8 ?
S1 C9 H9B . . 110.8 ?
H9A C9 H9B . . 108.9 ?
N2 C10 N1 . . 122.0(3) ?
N2 C10 S1 . . 125.7(3) ?
N1 C10 S1 . . 112.2(2) ?
N3 C11 N2 . . 171.8(4) ?

loop_
_geom_bond_atom_site_label_1
_geom_bond_atom_site_label_2
_geom_bond_site_symmetry_2
_geom_bond_distance
_geom_bond_publ_flag
Br1 C3 . 1.899(4) ?
S1 C10 . 1.729(3) ?
S1 C9 . 1.806(4) ?
O1 C7 . 1.208(4) ?
N1 C10 . 1.379(4) ?
N1 C7 . 1.412(4) ?
N1 C8 . 1.480(4) ?
N2 C10 . 1.302(5) ?
N2 C11 . 1.325(5) ?
N3 C11 . 1.154(5) ?
C1 C6 . 1.388(5) ?
C1 C2 . 1.392(5) ?
C1 H1A . 0.9300 ?
C2 C3 . 1.376(5) ?
C2 H2B . 0.9300 ?
C3 C4 . 1.389(5) ?
C4 C5 . 1.375(5) ?
C4 H4A . 0.9300 ?
C5 C6 . 1.396(5) ?
C5 H5A . 0.9300 ?
C6 C7 . 1.491(5) ?
C8 C9 . 1.520(5) ?
C8 H8A . 0.9700 ?
C8 H8B . 0.9700 ?
C9 H9A . 0.9700 ?
C9 H9B . 0.9700 ?

loop_
_geom_hbond_atom_site_label_D
_geom_hbond_atom_site_label_H
_geom_hbond_atom_site_label_A
_geom_hbond_site_symmetry_A
_geom_hbond_distance_DH
_geom_hbond_distance_HA
_geom_hbond_distance_DA
_geom_hbond_angle_DHA
C9 H9A N3 2_556 0.97 2.51 3.281(5) 136.5

loop_
_geom_torsion_atom_site_label_1
_geom_torsion_atom_site_label_2
_geom_torsion_atom_site_label_3
_geom_torsion_atom_site_label_4
_geom_torsion_site_symmetry_1
_geom_torsion_site_symmetry_2
_geom_torsion_site_symmetry_3
_geom_torsion_site_symmetry_4
_geom_torsion
_geom_torsion_publ_flag
C6 C1 C2 C3 . . . . -2.6(5) ?
C1 C2 C3 C4 . . . . 0.3(5) ?
C1 C2 C3 Br1 . . . . -179.3(2) ?
C2 C3 C4 C5 . . . . 1.7(5) ?
Br1 C3 C4 C5 . . . . -178.7(2) ?
C3 C4 C5 C6 . . . . -1.4(5) ?
C2 C1 C6 C5 . . . . 2.9(5) ?
C2 C1 C6 C7 . . . . 177.0(3) ?
C4 C5 C6 C1 . . . . -0.8(5) ?
C4 C5 C6 C7 . . . . -174.7(3) ?
C10 N1 C7 O1 . . . . 151.9(3) ?
C8 N1 C7 O1 . . . . -8.6(5) ?
C10 N1 C7 C6 . . . . -31.3(5) ?
C8 N1 C7 C6 . . . . 168.2(3) ?
C1 C6 C7 O1 . . . . -44.6(5) ?
C5 C6 C7 O1 . . . . 129.4(4) ?
C1 C6 C7 N1 . . . . 138.8(3) ?
C5 C6 C7 N1 . . . . -47.2(4) ?
C10 N1 C8 C9 . . . . 30.9(4) ?
C7 N1 C8 C9 . . . . -165.9(3) ?
N1 C8 C9 S1 . . . . -35.6(3) ?
C10 S1 C9 C8 . . . . 26.6(3) ?
C11 N2 C10 N1 . . . . 175.3(3) ?
C11 N2 C10 S1 . . . . -7.3(5) ?
C7 N1 C10 N2 . . . . 5.6(5) ?
C8 N1 C10 N2 . . . . 166.7(3) ?
C7 N1 C10 S1 . . . . -172.1(3) ?
C8 N1 C10 S1 . . . . -11.0(4) ?
C9 S1 C10 N2 . . . . 172.4(3) ?
C9 S1 C10 N1 . . . . -10.0(3) ?
C10 N2 C11 N3 . . . . -171(3) ?

loop_
_cod_related_entry_id
_cod_related_entry_database
_cod_related_entry_code
1 ChemSpider 30656364
